data_7042391
loop_
_publ_author_name
'Chang, Kejian'
'Xu, Xin'

_publ_section_title
;
 Frustrated Lewis pair behavior of a neutral scandium complex.
;
_journal_issue 14
_journal_name_full 'Dalton transactions (Cambridge, England : 2003)'
_journal_page_first 4514
_journal_page_last 4517
_journal_paper_doi 10.1039/c7dt00676d
_journal_volume 46
_journal_year 2017
_chemical_formula_sum 'C58 H66 O4 P Sc'
_chemical_formula_weight 903.04
_chemical_name_systematic
; 
 ? 
;
_space_group_IT_number 14
_symmetry_cell_setting monoclinic
_symmetry_space_group_name_Hall '-P 2ybc'
_symmetry_space_group_name_H-M 'P 1 21/c 1'
_atom_sites_solution_hydrogens geom
_atom_sites_solution_primary direct
_atom_sites_solution_secondary difmap
_audit_creation_method SHELXL-97
_audit_update_record
;
2017-01-13 deposited with the CCDC.
2017-03-09 downloaded from the CCDC.
;
_cell_angle_alpha 90.00
_cell_angle_beta 91.068(2)
_cell_angle_gamma 90.00
_cell_formula_units_Z 4
_cell_length_a 14.4995(7)
_cell_length_b 14.6904(8)
_cell_length_c 24.1181(13)
_cell_measurement_reflns_used 9621
_cell_measurement_temperature 296(2)
_cell_measurement_theta_max 0.957
_cell_measurement_theta_min 0.912
_cell_volume 5136.3(5)
_computing_structure_refinement 'SHELXL-97 (Sheldrick, 1997)'
_computing_structure_solution 'SHELXS-97 (Sheldrick, 1990)'
_diffrn_ambient_temperature 296(2)
_diffrn_measured_fraction_theta_full 0.998
_diffrn_measured_fraction_theta_max 0.998
_diffrn_measurement_device_type 'CCD area detector'
_diffrn_measurement_method 'phi and omega scans'
_diffrn_radiation_monochromator graphite
_diffrn_radiation_source 'fine-focus sealed tube'
_diffrn_radiation_type MoK\a
_diffrn_radiation_wavelength 0.71073
_diffrn_reflns_av_R_equivalents 0.0563
_diffrn_reflns_av_sigmaI/netI 0.0218
_diffrn_reflns_limit_h_max 18
_diffrn_reflns_limit_h_min -18
_diffrn_reflns_limit_k_max 19
_diffrn_reflns_limit_k_min -19
_diffrn_reflns_limit_l_max 31
_diffrn_reflns_limit_l_min -31
_diffrn_reflns_number 168864
_diffrn_reflns_theta_full 27.56
_diffrn_reflns_theta_max 27.56
_diffrn_reflns_theta_min 2.18
_exptl_absorpt_coefficient_mu 0.219
_exptl_absorpt_correction_T_max 0.7456
_exptl_absorpt_correction_T_min 0.7007
_exptl_absorpt_correction_type multi-scan
_exptl_absorpt_process_details 'SADABS-2014/5 - Bruker AXS area detector scaling and absorption correction '
_exptl_crystal_colour colourless
_exptl_crystal_density_diffrn 1.168
_exptl_crystal_density_method 'not measured'
_exptl_crystal_description block
_exptl_crystal_F_000 1928
_exptl_crystal_size_max 0.420
_exptl_crystal_size_mid 0.350
_exptl_crystal_size_min 0.200
_refine_diff_density_max 1.039
_refine_diff_density_min -0.565
_refine_diff_density_rms 0.058
_refine_ls_extinction_method none
_refine_ls_goodness_of_fit_ref 1.044
_refine_ls_hydrogen_treatment mixed
_refine_ls_matrix_type full
_refine_ls_number_parameters 560
_refine_ls_number_reflns 11847
_refine_ls_number_restraints 10
_refine_ls_restrained_S_all 1.110
_refine_ls_R_factor_all 0.0645
_refine_ls_R_factor_gt 0.0486
_refine_ls_shift/su_max 0.000
_refine_ls_shift/su_mean 0.000
_refine_ls_structure_factor_coef Fsqd
_refine_ls_weighting_details 'calc w=1/[\s^2^(Fo^2^)+(0.0612P)^2^+5.0721P] where P=(Fo^2^+2Fc^2^)/3'
_refine_ls_weighting_scheme calc
_refine_ls_wR_factor_gt 0.1246
_refine_ls_wR_factor_ref 0.1367
_reflns_number_gt 9626
_reflns_number_total 11864
_reflns_threshold_expression >2sigma(I)
_cod_data_source_file c7dt00676d2.cif
_cod_data_source_block a
_cod_depositor_comments
;
The following automatic conversions were performed:

'_symmetry_cell_setting' value 'Monoclinic' changed to 'monoclinic'
according to
/home/data/users/saulius/crontab/automatic-downloads/rss-feeds/RSC/lib/dictionaries/cif_core.dic
dictionary named 'cif_core.dic' version 2.4.2 from 2011-04-26.

'_exptl_absorpt_correction_type' value 'Multi-scan' changed to
'multi-scan' according to
/home/data/users/saulius/crontab/automatic-downloads/rss-feeds/RSC/lib/dictionaries/cif_core.dic
dictionary named 'cif_core.dic' version 2.4.2 from 2011-04-26.

Automatic conversion script
Id: cif_fix_values 4973 2017-02-22 13:04:09Z antanas 

 Adding full bibliography for 7042389--7042393.cif.
;
_cod_original_sg_symbol_H-M 'P2(1)/c  '
_cod_database_code 7042391

loop_
_symmetry_equiv_pos_as_xyz
'x, y, z'
'-x, y+1/2, -z+1/2'
'-x, -y, -z'
'x, -y-1/2, z-1/2'

loop_
_atom_site_label
_atom_site_type_symbol
_atom_site_fract_x
_atom_site_fract_y
_atom_site_fract_z
_atom_site_U_iso_or_equiv
_atom_site_adp_type
_atom_site_occupancy
_atom_site_symmetry_multiplicity
_atom_site_calc_flag
_atom_site_refinement_flags
_atom_site_disorder_assembly
_atom_site_disorder_group
Sc1 Sc 0.20338(2) 0.19261(2) 0.313443(14) 0.01875(9) Uani 1 1 d . . .
O1 O 0.19013(10) 0.07688(10) 0.27866(6) 0.0273(3) Uani 1 1 d . . .
O2 O 0.09579(9) 0.25484(9) 0.34224(6) 0.0213(3) Uani 1 1 d . . .
O3 O 0.30525(9) 0.17917(10) 0.36623(6) 0.0228(3) Uani 1 1 d . . .
O4 O 0.22756(10) 0.25953(10) 0.24345(6) 0.0254(3) Uani 1 1 d . . .
P1 P 0.21451(3) 0.16337(3) 0.14999(2) 0.02014(11) Uani 1 1 d . . .
C1 C 0.19004(16) 0.01713(14) 0.23385(8) 0.0268(4) Uani 1 1 d . . .
C2 C 0.1218(2) -0.05997(16) 0.24456(10) 0.0412(6) Uani 1 1 d . . .
H2A H 0.1416 -0.0936 0.2768 0.062 Uiso 1 1 calc R . .
H2B H 0.1192 -0.0998 0.2130 0.062 Uiso 1 1 calc R . .
H2C H 0.0617 -0.0349 0.2506 0.062 Uiso 1 1 calc R . .
C3 C 0.28645(19) -0.02279(17) 0.22746(11) 0.0411(6) Uani 1 1 d . . .
H3A H 0.3286 0.0248 0.2178 0.062 Uiso 1 1 calc R . .
H3B H 0.2851 -0.0681 0.1988 0.062 Uiso 1 1 calc R . .
H3C H 0.3062 -0.0501 0.2618 0.062 Uiso 1 1 calc R . .
C4 C 0.15339(14) 0.06833(14) 0.18163(8) 0.0239(4) Uani 1 1 d . . .
H4A H 0.0924 0.0906 0.1905 0.029 Uiso 1 1 calc R . .
H4B H 0.1448 0.0228 0.1528 0.029 Uiso 1 1 calc R . .
C5 C 0.28720(13) 0.12397(14) 0.09520(8) 0.0218(4) Uani 1 1 d . . .
C6 C 0.30639(16) 0.03206(15) 0.08771(9) 0.0295(5) Uani 1 1 d . . .
H6 H 0.2828 -0.0110 0.1119 0.035 Uiso 1 1 calc R . .
C7 C 0.36078(17) 0.00479(16) 0.04401(10) 0.0353(5) Uani 1 1 d . . .
H7 H 0.3740 -0.0566 0.0391 0.042 Uiso 1 1 calc R . .
C8 C 0.39527(15) 0.06840(16) 0.00794(9) 0.0308(5) Uani 1 1 d . . .
H8 H 0.4314 0.0496 -0.0214 0.037 Uiso 1 1 calc R . .
C9 C 0.37671(14) 0.15983(16) 0.01501(8) 0.0272(4) Uani 1 1 d . . .
H9 H 0.4003 0.2024 -0.0095 0.033 Uiso 1 1 calc R . .
C10 C 0.32298(14) 0.18779(14) 0.05854(8) 0.0242(4) Uani 1 1 d . . .
H10 H 0.3106 0.2494 0.0634 0.029 Uiso 1 1 calc R . .
C11 C 0.12323(13) 0.22817(14) 0.11727(8) 0.0231(4) Uani 1 1 d . . .
C12 C 0.09370(15) 0.20407(15) 0.06388(9) 0.0280(4) Uani 1 1 d . . .
H12 H 0.1256 0.1597 0.0445 0.034 Uiso 1 1 calc R . .
C13 C 0.01762(15) 0.24543(17) 0.03959(10) 0.0335(5) Uani 1 1 d . . .
H13 H -0.0018 0.2291 0.0040 0.040 Uiso 1 1 calc R . .
C14 C -0.02949(16) 0.31125(17) 0.06858(11) 0.0384(5) Uani 1 1 d . . .
H14 H -0.0806 0.3396 0.0523 0.046 Uiso 1 1 calc R . .
C15 C -0.00114(17) 0.33525(17) 0.12167(11) 0.0400(6) Uani 1 1 d . . .
H15 H -0.0335 0.3795 0.1409 0.048 Uiso 1 1 calc R . .
C16 C 0.07501(16) 0.29393(16) 0.14654(10) 0.0320(5) Uani 1 1 d . . .
H16 H 0.0936 0.3100 0.1823 0.038 Uiso 1 1 calc R . .
C17 C 0.02451(13) 0.29373(13) 0.36737(8) 0.0196(4) Uani 1 1 d . . .
C18 C -0.06210(13) 0.24801(14) 0.36812(8) 0.0239(4) Uani 1 1 d . . .
C19 C -0.13198(14) 0.28580(16) 0.39954(9) 0.0304(5) Uani 1 1 d . . .
H19 H -0.1881 0.2555 0.4016 0.036 Uiso 1 1 calc R . .
C20 C -0.12043(15) 0.36687(17) 0.42775(9) 0.0323(5) Uani 1 1 d . . .
H20 H -0.1671 0.3892 0.4499 0.039 Uiso 1 1 calc R . .
C21 C -0.03882(15) 0.41445(15) 0.42274(9) 0.0290(4) Uani 1 1 d . . .
H21 H -0.0326 0.4705 0.4403 0.035 Uiso 1 1 calc R . .
C22 C 0.03453(13) 0.38104(13) 0.39212(8) 0.0221(4) Uani 1 1 d . . .
C23 C -0.07873(14) 0.16054(15) 0.33463(10) 0.0312(5) Uani 1 1 d . . .
C24 C -0.02192(18) 0.08102(16) 0.35838(12) 0.0431(6) Uani 1 1 d . . .
H24A H 0.0426 0.0953 0.3566 0.065 Uiso 1 1 calc R . .
H24B H -0.0345 0.0271 0.3371 0.065 Uiso 1 1 calc R . .
H24C H -0.0383 0.0709 0.3963 0.065 Uiso 1 1 calc R . .
C25 C -0.18033(17) 0.1306(2) 0.33614(14) 0.0504(7) Uani 1 1 d . . .
H25A H -0.1962 0.1159 0.3736 0.076 Uiso 1 1 calc R . .
H25B H -0.1891 0.0779 0.3131 0.076 Uiso 1 1 calc R . .
H25C H -0.2190 0.1792 0.3228 0.076 Uiso 1 1 calc R . .
C26 C -0.05672(17) 0.17653(17) 0.27313(10) 0.0370(5) Uani 1 1 d . . .
H26A H -0.0954 0.2242 0.2586 0.056 Uiso 1 1 calc R . .
H26B H -0.0678 0.1215 0.2526 0.056 Uiso 1 1 calc R . .
H26C H 0.0068 0.1938 0.2700 0.056 Uiso 1 1 calc R . .
C27 C 0.12230(14) 0.43807(14) 0.38525(9) 0.0268(4) Uani 1 1 d . . .
C28 C 0.14274(17) 0.45108(16) 0.32340(10) 0.0347(5) Uani 1 1 d . . .
H28A H 0.1494 0.3927 0.3061 0.052 Uiso 1 1 calc R . .
H28B H 0.1988 0.4851 0.3197 0.052 Uiso 1 1 calc R . .
H28C H 0.0928 0.4836 0.3058 0.052 Uiso 1 1 calc R . .
C29 C 0.20484(15) 0.39373(17) 0.41524(9) 0.0328(5) Uani 1 1 d . . .
H29A H 0.1931 0.3904 0.4542 0.049 Uiso 1 1 calc R . .
H29B H 0.2592 0.4295 0.4093 0.049 Uiso 1 1 calc R . .
H29C H 0.2139 0.3335 0.4009 0.049 Uiso 1 1 calc R . .
C30 C 0.1123(2) 0.53423(17) 0.40974(13) 0.0464(6) Uani 1 1 d . . .
H30A H 0.0604 0.5642 0.3925 0.070 Uiso 1 1 calc R . .
H30B H 0.1673 0.5686 0.4031 0.070 Uiso 1 1 calc R . .
H30C H 0.1029 0.5299 0.4489 0.070 Uiso 1 1 calc R . .
C31 C 0.37154(13) 0.16373(13) 0.40458(8) 0.0209(4) Uani 1 1 d . . .
C32 C 0.46124(13) 0.20047(14) 0.39722(8) 0.0239(4) Uani 1 1 d . . .
C33 C 0.52717(15) 0.18632(16) 0.43921(10) 0.0315(5) Uani 1 1 d . . .
H33 H 0.5860 0.2103 0.4351 0.038 Uiso 1 1 calc R . .
C34 C 0.50776(16) 0.13806(18) 0.48643(10) 0.0357(5) Uani 1 1 d . . .
H34 H 0.5524 0.1313 0.5143 0.043 Uiso 1 1 calc R . .
C35 C 0.42161(16) 0.09971(16) 0.49224(9) 0.0321(5) Uani 1 1 d . . .
H35 H 0.4096 0.0658 0.5239 0.039 Uiso 1 1 calc R . .
C36 C 0.35216(14) 0.11024(14) 0.45211(8) 0.0248(4) Uani 1 1 d . . .
C37 C 0.48675(14) 0.25016(16) 0.34367(9) 0.0300(5) Uani 1 1 d . . .
C38 C 0.47629(17) 0.18361(18) 0.29496(9) 0.0355(5) Uani 1 1 d . . .
H38A H 0.5192 0.1343 0.2998 0.053 Uiso 1 1 calc R . .
H38B H 0.4886 0.2148 0.2609 0.053 Uiso 1 1 calc R . .
H38C H 0.4145 0.1600 0.2937 0.053 Uiso 1 1 calc R . .
C39 C 0.42804(18) 0.33584(17) 0.33385(12) 0.0415(6) Uani 1 1 d . . .
H39A H 0.3640 0.3193 0.3317 0.062 Uiso 1 1 calc R . .
H39B H 0.4454 0.3641 0.2997 0.062 Uiso 1 1 calc R . .
H39C H 0.4380 0.3777 0.3640 0.062 Uiso 1 1 calc R . .
C40 C 0.58821(17) 0.2809(2) 0.34432(12) 0.0493(7) Uani 1 1 d . . .
H40A H 0.5978 0.3255 0.3729 0.074 Uiso 1 1 calc R . .
H40B H 0.6027 0.3070 0.3090 0.074 Uiso 1 1 calc R . .
H40C H 0.6274 0.2294 0.3514 0.074 Uiso 1 1 calc R . .
C41 C 0.25887(15) 0.06222(16) 0.45916(9) 0.0299(5) Uani 1 1 d . . .
C42 C 0.17972(15) 0.13159(18) 0.46184(10) 0.0356(5) Uani 1 1 d . . .
H42A H 0.1766 0.1657 0.4279 0.053 Uiso 1 1 calc R . .
H42B H 0.1906 0.1723 0.4924 0.053 Uiso 1 1 calc R . .
H42C H 0.1225 0.1001 0.4669 0.053 Uiso 1 1 calc R . .
C43 C 0.24380(18) -0.00608(16) 0.41174(10) 0.0381(5) Uani 1 1 d . . .
H43A H 0.1836 -0.0327 0.4144 0.057 Uiso 1 1 calc R . .
H43B H 0.2897 -0.0531 0.4143 0.057 Uiso 1 1 calc R . .
H43C H 0.2487 0.0248 0.3768 0.057 Uiso 1 1 calc R . .
C44 C 0.25505(19) 0.0072(2) 0.51360(11) 0.0456(6) Uani 1 1 d . . .
H44A H 0.1966 -0.0231 0.5157 0.068 Uiso 1 1 calc R . .
H44B H 0.2625 0.0477 0.5446 0.068 Uiso 1 1 calc R . .
H44C H 0.3037 -0.0371 0.5144 0.068 Uiso 1 1 calc R . .
C45 C 0.28478(14) 0.22995(13) 0.20203(8) 0.0222(4) Uani 1 1 d . . .
H45 H 0.3283 0.1870 0.2193 0.027 Uiso 1 1 calc R . .
C46 C 0.34191(13) 0.30546(13) 0.17728(8) 0.0218(4) Uani 1 1 d . . .
C47 C 0.43033(14) 0.28729(15) 0.15850(8) 0.0268(4) Uani 1 1 d . . .
H47 H 0.4520 0.2277 0.1583 0.032 Uiso 1 1 calc R . .
C48 C 0.48629(15) 0.35709(17) 0.14020(9) 0.0324(5) Uani 1 1 d . . .
H48 H 0.5454 0.3442 0.1281 0.039 Uiso 1 1 calc R . .
C49 C 0.45482(16) 0.44566(16) 0.13990(10) 0.0341(5) Uani 1 1 d . . .
H49 H 0.4922 0.4925 0.1274 0.041 Uiso 1 1 calc R . .
C50 C 0.36721(16) 0.46405(16) 0.15830(11) 0.0354(5) Uani 1 1 d . . .
H50 H 0.3456 0.5237 0.1581 0.042 Uiso 1 1 calc R . .
C51 C 0.31089(14) 0.39473(15) 0.17718(9) 0.0283(4) Uani 1 1 d . . .
H51 H 0.2522 0.4082 0.1898 0.034 Uiso 1 1 calc R . .
C52 C 0.2739(3) 0.7420(3) 0.47121(17) 0.0254(8) Uiso 0.50 1 d PD A 1
C53 C 0.3012(3) 0.7339(3) 0.41810(14) 0.0529(14) Uiso 0.50 1 d PGD A 1
C54 C 0.3717(3) 0.6716(3) 0.42831(13) 0.0504(15) Uiso 0.50 1 d PGD A 1
C55 C 0.4026(3) 0.6163(3) 0.38575(16) 0.0405(12) Uiso 0.50 1 d PG A 1
C56 C 0.3631(3) 0.6233(3) 0.33296(14) 0.0501(14) Uiso 0.50 1 d PG A 1
C57 C 0.2927(3) 0.6857(3) 0.32275(13) 0.0454(12) Uiso 0.50 1 d PG A 1
C58 C 0.2617(3) 0.7410(3) 0.36531(16) 0.0425(12) Uiso 0.50 1 d PGD A 1
C52A C 0.2738(18) 0.7559(19) 0.4438(7) 0.39(2) Uiso 0.50 1 d PD B 2
C53A C 0.3138(4) 0.7120(4) 0.4017(2) 0.081(2) Uiso 0.50 1 d PGD B 2
C54A C 0.3847(4) 0.6519(4) 0.41522(19) 0.0601(18) Uiso 0.50 1 d PGD B 2
C55A C 0.4193(4) 0.5940(4) 0.3751(2) 0.089(3) Uiso 0.50 1 d PG B 2
C56A C 0.3828(4) 0.5961(4) 0.3214(2) 0.081(2) Uiso 0.50 1 d PG B 2
C57A C 0.3119(4) 0.6562(4) 0.30782(19) 0.074(2) Uiso 0.50 1 d PG B 2
C58A C 0.2773(4) 0.7141(4) 0.3480(2) 0.073(2) Uiso 0.50 1 d PGD B 2

loop_
_atom_site_aniso_label
_atom_site_aniso_U_11
_atom_site_aniso_U_22
_atom_site_aniso_U_33
_atom_site_aniso_U_23
_atom_site_aniso_U_13
_atom_site_aniso_U_12
Sc1 0.01750(17) 0.02153(19) 0.01726(17) -0.00268(13) 0.00169(12) 0.00147(13)
O1 0.0377(8) 0.0222(7) 0.0219(7) -0.0047(6) 0.0005(6) -0.0001(6)
O2 0.0177(6) 0.0220(7) 0.0244(7) -0.0022(5) 0.0030(5) 0.0013(5)
O3 0.0192(6) 0.0256(7) 0.0236(7) 0.0008(5) -0.0017(5) 0.0000(5)
O4 0.0318(8) 0.0245(7) 0.0201(7) -0.0040(6) 0.0065(6) -0.0004(6)
P1 0.0241(2) 0.0186(2) 0.0178(2) -0.00271(18) 0.00347(18) 0.00076(19)
C1 0.0396(12) 0.0190(9) 0.0219(9) -0.0024(8) 0.0029(8) 0.0003(8)
C2 0.0665(17) 0.0268(12) 0.0304(12) 0.0009(9) 0.0028(11) -0.0136(11)
C3 0.0535(15) 0.0317(12) 0.0383(13) 0.0025(10) 0.0057(11) 0.0172(11)
C4 0.0299(10) 0.0208(9) 0.0213(9) -0.0027(7) 0.0044(8) -0.0039(8)
C5 0.0232(9) 0.0236(10) 0.0186(9) -0.0027(7) 0.0026(7) 0.0013(7)
C6 0.0383(12) 0.0240(10) 0.0264(10) -0.0010(8) 0.0083(9) 0.0013(9)
C7 0.0442(13) 0.0290(11) 0.0329(11) -0.0060(9) 0.0088(10) 0.0093(10)
C8 0.0274(10) 0.0417(13) 0.0235(10) -0.0038(9) 0.0053(8) 0.0086(9)
C9 0.0245(10) 0.0355(11) 0.0218(9) 0.0032(8) 0.0017(8) -0.0018(8)
C10 0.0274(10) 0.0228(10) 0.0224(9) -0.0006(8) 0.0004(8) 0.0000(8)
C11 0.0218(9) 0.0220(9) 0.0256(10) 0.0003(8) 0.0020(7) -0.0011(7)
C12 0.0287(10) 0.0308(11) 0.0245(10) -0.0037(8) 0.0034(8) 0.0013(9)
C13 0.0298(11) 0.0391(13) 0.0315(11) -0.0019(10) -0.0022(9) -0.0020(9)
C14 0.0281(11) 0.0370(13) 0.0499(14) -0.0006(11) -0.0061(10) 0.0044(10)
C15 0.0329(12) 0.0353(13) 0.0517(15) -0.0124(11) 0.0000(11) 0.0101(10)
C16 0.0321(11) 0.0308(11) 0.0330(11) -0.0100(9) 0.0005(9) 0.0037(9)
C17 0.0180(9) 0.0229(9) 0.0180(8) 0.0029(7) 0.0009(7) 0.0041(7)
C18 0.0201(9) 0.0246(10) 0.0268(10) 0.0039(8) 0.0006(7) 0.0015(8)
C19 0.0184(9) 0.0400(12) 0.0329(11) 0.0049(9) 0.0049(8) 0.0018(9)
C20 0.0246(10) 0.0438(13) 0.0288(11) 0.0005(10) 0.0082(8) 0.0131(9)
C21 0.0327(11) 0.0280(11) 0.0264(10) -0.0027(8) 0.0019(8) 0.0094(9)
C22 0.0220(9) 0.0229(10) 0.0212(9) 0.0006(7) -0.0004(7) 0.0032(7)
C23 0.0210(10) 0.0280(11) 0.0447(13) -0.0019(9) 0.0014(9) -0.0046(8)
C24 0.0403(13) 0.0246(12) 0.0648(17) 0.0043(11) 0.0062(12) -0.0026(10)
C25 0.0284(12) 0.0500(16) 0.0730(19) -0.0127(14) 0.0042(12) -0.0145(11)
C26 0.0333(12) 0.0371(13) 0.0405(13) -0.0140(10) -0.0045(10) -0.0029(10)
C27 0.0284(10) 0.0221(10) 0.0300(10) -0.0037(8) 0.0010(8) -0.0020(8)
C28 0.0409(13) 0.0286(11) 0.0345(12) 0.0066(9) 0.0031(10) -0.0073(10)
C29 0.0281(11) 0.0381(12) 0.0321(11) -0.0030(9) -0.0037(9) -0.0045(9)
C30 0.0483(15) 0.0301(13) 0.0611(17) -0.0161(12) 0.0065(13) -0.0059(11)
C31 0.0203(9) 0.0205(9) 0.0220(9) -0.0045(7) -0.0004(7) 0.0042(7)
C32 0.0202(9) 0.0255(10) 0.0259(10) -0.0055(8) 0.0012(7) 0.0023(8)
C33 0.0199(10) 0.0394(12) 0.0352(11) -0.0066(10) -0.0019(8) 0.0015(9)
C34 0.0290(11) 0.0457(14) 0.0320(12) -0.0016(10) -0.0100(9) 0.0068(10)
C35 0.0350(12) 0.0347(12) 0.0264(10) 0.0034(9) -0.0042(9) 0.0045(9)
C36 0.0244(10) 0.0242(10) 0.0258(10) -0.0019(8) 0.0007(8) 0.0028(8)
C37 0.0223(10) 0.0331(12) 0.0346(11) 0.0008(9) 0.0045(8) -0.0020(8)
C38 0.0332(12) 0.0472(14) 0.0264(11) 0.0018(10) 0.0057(9) 0.0050(10)
C39 0.0409(13) 0.0301(12) 0.0539(15) 0.0079(11) 0.0079(11) -0.0021(10)
C40 0.0299(12) 0.0680(19) 0.0501(16) 0.0035(14) 0.0063(11) -0.0144(12)
C41 0.0311(11) 0.0310(11) 0.0276(10) 0.0053(9) 0.0005(8) -0.0039(9)
C42 0.0267(11) 0.0466(14) 0.0338(12) 0.0041(10) 0.0060(9) 0.0004(10)
C43 0.0472(14) 0.0271(11) 0.0399(13) 0.0023(10) -0.0020(11) -0.0119(10)
C44 0.0444(14) 0.0533(16) 0.0393(13) 0.0188(12) 0.0021(11) -0.0075(12)
C45 0.0264(10) 0.0204(9) 0.0199(9) -0.0015(7) 0.0008(7) 0.0014(8)
C46 0.0232(9) 0.0234(10) 0.0188(9) -0.0025(7) -0.0012(7) 0.0006(8)
C47 0.0267(10) 0.0283(11) 0.0255(10) -0.0025(8) 0.0029(8) 0.0050(8)
C48 0.0237(10) 0.0422(13) 0.0315(11) -0.0030(10) 0.0049(8) -0.0003(9)
C49 0.0319(11) 0.0326(12) 0.0378(12) 0.0015(10) 0.0027(9) -0.0093(9)
C50 0.0317(11) 0.0236(11) 0.0510(14) 0.0004(10) 0.0013(10) -0.0003(9)
C51 0.0232(10) 0.0249(10) 0.0369(11) -0.0013(9) 0.0021(8) 0.0024(8)

loop_
_atom_type_symbol
_atom_type_description
_atom_type_scat_dispersion_real
_atom_type_scat_dispersion_imag
_atom_type_scat_source
C C 0.0033 0.0016 'International Tables Vol C Tables 4.2.6.8 and 6.1.1.4'
H H 0.0000 0.0000 'International Tables Vol C Tables 4.2.6.8 and 6.1.1.4'
O O 0.0106 0.0060 'International Tables Vol C Tables 4.2.6.8 and 6.1.1.4'
P P 0.1023 0.0942 'International Tables Vol C Tables 4.2.6.8 and 6.1.1.4'
Sc Sc 0.2519 0.3716 'International Tables Vol C Tables 4.2.6.8 and 6.1.1.4'

loop_
_geom_angle_atom_site_label_1
_geom_angle_atom_site_label_2
_geom_angle_atom_site_label_3
_geom_angle
O1 Sc1 O3 105.51(6)
O1 Sc1 O2 120.09(6)
O3 Sc1 O2 114.74(6)
O1 Sc1 O4 94.89(6)
O3 Sc1 O4 117.55(6)
O2 Sc1 O4 103.04(6)
C1 O1 Sc1 154.64(13)
C17 O2 Sc1 173.77(13)
C31 O3 Sc1 174.97(13)
C45 O4 Sc1 125.17(12)
C11 P1 C5 106.49(9)
C11 P1 C4 103.22(9)
C5 P1 C4 110.83(9)
C11 P1 C45 113.77(9)
C5 P1 C45 109.89(9)
C4 P1 C45 112.34(9)
O1 C1 C3 109.45(18)
O1 C1 C2 109.09(17)
C3 C1 C2 109.2(2)
O1 C1 C4 108.65(16)
C3 C1 C4 113.86(18)
C2 C1 C4 106.44(18)
C1 C4 P1 123.19(15)
C6 C5 C10 119.49(18)
C6 C5 P1 121.90(15)
C10 C5 P1 118.59(15)
C7 C6 C5 119.8(2)
C8 C7 C6 120.2(2)
C7 C8 C9 120.5(2)
C8 C9 C10 119.8(2)
C9 C10 C5 120.22(19)
C16 C11 C12 119.7(2)
C16 C11 P1 121.10(16)
C12 C11 P1 118.74(16)
C13 C12 C11 120.6(2)
C12 C13 C14 119.5(2)
C13 C14 C15 120.4(2)
C14 C15 C16 120.6(2)
C15 C16 C11 119.2(2)
O2 C17 C22 120.17(17)
O2 C17 C18 119.59(17)
C22 C17 C18 120.23(17)
C19 C18 C17 118.02(19)
C19 C18 C23 120.78(19)
C17 C18 C23 121.20(17)
C20 C19 C18 122.0(2)
C19 C20 C21 119.31(19)
C20 C21 C22 122.1(2)
C21 C22 C17 117.83(18)
C21 C22 C27 120.45(18)
C17 C22 C27 121.71(17)
C24 C23 C18 111.28(19)
C24 C23 C25 106.3(2)
C18 C23 C25 111.61(19)
C24 C23 C26 110.9(2)
C18 C23 C26 110.23(18)
C25 C23 C26 106.4(2)
C29 C27 C22 111.03(17)
C29 C27 C28 110.36(18)
C22 C27 C28 110.34(17)
C29 C27 C30 106.71(19)
C22 C27 C30 112.02(18)
C28 C27 C30 106.23(19)
O3 C31 C36 119.98(17)
O3 C31 C32 119.67(17)
C36 C31 C32 120.35(18)
C33 C32 C31 117.94(19)
C33 C32 C37 120.60(19)
C31 C32 C37 121.39(18)
C34 C33 C32 122.0(2)
C33 C34 C35 119.6(2)
C34 C35 C36 121.9(2)
C35 C36 C31 118.07(19)
C35 C36 C41 119.90(19)
C31 C36 C41 122.01(18)
C38 C37 C32 108.62(18)
C38 C37 C39 111.0(2)
C32 C37 C39 112.21(18)
C38 C37 C40 106.0(2)
C32 C37 C40 112.11(19)
C39 C37 C40 106.8(2)
C43 C41 C42 111.64(19)
C43 C41 C36 109.33(18)
C42 C41 C36 111.07(18)
C43 C41 C44 106.6(2)
C42 C41 C44 105.81(19)
C36 C41 C44 112.32(19)
O4 C45 C46 113.29(16)
O4 C45 P1 108.77(13)
C46 C45 P1 114.35(13)
C51 C46 C47 118.76(19)
C51 C46 C45 120.93(18)
C47 C46 C45 120.09(18)
C48 C47 C46 120.7(2)
C49 C48 C47 120.3(2)
C48 C49 C50 119.3(2)
C49 C50 C51 120.9(2)
C46 C51 C50 120.1(2)
C52 C53 C54 96.7(3)
C52 C53 C58 137.5(3)
C54 C53 C58 120.0
C53 C54 C55 120.0
C56 C55 C54 120.0
C55 C56 C57 120.0
C56 C57 C58 120.0
C57 C58 C53 120.0
C52A C53A C54A 117.1(8)
C52A C53A C58A 122.1(8)
C54A C53A C58A 120.0
C53A C54A C55A 120.0
C56A C55A C54A 120.0
C57A C56A C55A 120.0
C56A C57A C58A 120.0
C57A C58A C53A 120.0

loop_
_geom_bond_atom_site_label_1
_geom_bond_atom_site_label_2
_geom_bond_distance
Sc1 O1 1.9039(15)
Sc1 O3 1.9420(14)
Sc1 O2 1.9474(13)
Sc1 O4 1.9902(14)
O1 C1 1.392(2)
O2 C17 1.336(2)
O3 C31 1.341(2)
O4 C45 1.380(2)
P1 C11 1.800(2)
P1 C5 1.8011(19)
P1 C4 1.828(2)
P1 C45 1.877(2)
C1 C3 1.526(3)
C1 C2 1.529(3)
C1 C4 1.552(3)
C5 C6 1.391(3)
C5 C10 1.395(3)
C6 C7 1.387(3)
C7 C8 1.377(3)
C8 C9 1.381(3)
C9 C10 1.382(3)
C11 C16 1.392(3)
C11 C12 1.395(3)
C12 C13 1.380(3)
C13 C14 1.381(3)
C14 C15 1.383(4)
C15 C16 1.387(3)
C17 C22 1.421(3)
C17 C18 1.424(3)
C18 C19 1.392(3)
C18 C23 1.534(3)
C19 C20 1.380(3)
C20 C21 1.382(3)
C21 C22 1.395(3)
C22 C27 1.535(3)
C23 C24 1.534(3)
C23 C25 1.539(3)
C23 C26 1.541(3)
C27 C29 1.532(3)
C27 C28 1.538(3)
C27 C30 1.539(3)
C31 C36 1.422(3)
C31 C32 1.422(3)
C32 C33 1.395(3)
C32 C37 1.535(3)
C33 C34 1.375(3)
C34 C35 1.380(3)
C35 C36 1.392(3)
C36 C41 1.538(3)
C37 C38 1.534(3)
C37 C39 1.535(3)
C37 C40 1.539(3)
C41 C43 1.534(3)
C41 C42 1.537(3)
C41 C44 1.543(3)
C45 C46 1.514(3)
C46 C51 1.386(3)
C46 C47 1.393(3)
C47 C48 1.385(3)
C48 C49 1.379(3)
C49 C50 1.380(3)
C50 C51 1.387(3)
C52 C53 1.353(5)
C53 C54 1.3900
C53 C58 1.3900
C54 C55 1.3900
C55 C56 1.3900
C56 C57 1.3900
C57 C58 1.3900
C52A C53A 1.344(13)
C53A C54A 1.3900
C53A C58A 1.3900
C54A C55A 1.3900
C55A C56A 1.3900
C56A C57A 1.3900
C57A C58A 1.3900
